data_7711671
loop_
_publ_author_name
'Armenis, Alexandros'
'Bakali, Georgia'
'Brantley, ChristiAnna'
'Raptopoulou, Catherine'
'Psycharis, Vassilis'
'Cunha-Silva, Luis'
'Christou, George'
'Stamatatos, Theocharis'

_publ_section_title
;
 A family of mono-, di-, and tetranuclear DyIII complexes bearing the
 ligand 2,6-diacetylpyridine bis(picolinoylhydrazone) and exhibiting slow
 relaxation of magnetization
;
_journal_name_full 'Dalton Transactions'
_journal_paper_doi 10.1039/D2DT02921A
_journal_year 2022
_chemical_formula_sum 'C22 H23 Cl3 Dy N7 O3'
_chemical_formula_weight 702.32
_space_group_crystal_system triclinic
_space_group_IT_number 2
_space_group_name_Hall '-P 1'
_space_group_name_H-M_alt 'P -1'
_atom_sites_solution_hydrogens mixed
_audit_creation_method SHELXL-2014/6
_audit_update_record
;
2022-09-05 deposited with the CCDC.	2022-11-02 downloaded from the CCDC.
;
_cell_angle_alpha 96.8230(10)
_cell_angle_beta 94.3450(10)
_cell_angle_gamma 97.5710(10)
_cell_formula_units_Z 2
_cell_length_a 8.1076(3)
_cell_length_b 12.3845(4)
_cell_length_c 13.8914(4)
_cell_measurement_reflns_used 23217
_cell_measurement_temperature 180(2)
_cell_measurement_theta_max 27.46
_cell_measurement_theta_min 3.07
_cell_volume 1366.93(8)
_computing_cell_refinement 'CrystalClear, Rigaku MSC, 2005'
_computing_data_collection 'CrystalClear, Rigaku MSC, 2005'
_computing_data_reduction 'CrystalClear, Rigaku MSC, 2005'
_computing_molecular_graphics 'Diamond ver.3.2'
_computing_publication_material 'publCIF J.Appl.Cryst. 2010, 43, 920'
_computing_structure_refinement 'SHELXL-2014/6 (Sheldrick, 2014)'
_computing_structure_solution 'SHELXL-2014/6 (Sheldrick, 2014)'
_diffrn_ambient_temperature 180(2)
_diffrn_measured_fraction_theta_full 0.998
_diffrn_measured_fraction_theta_max 0.998
_diffrn_measurement_device_type 'Rigaku R-AXIS SPIDER IPDS'
_diffrn_measurement_method '\q scans'
_diffrn_radiation_type MoK\a
_diffrn_radiation_wavelength 0.71073
_diffrn_reflns_av_R_equivalents 0.0253
_diffrn_reflns_av_unetI/netI 0.0210
_diffrn_reflns_Laue_measured_fraction_full 0.998
_diffrn_reflns_Laue_measured_fraction_max 0.998
_diffrn_reflns_limit_h_max 10
_diffrn_reflns_limit_h_min -10
_diffrn_reflns_limit_k_max 15
_diffrn_reflns_limit_k_min -15
_diffrn_reflns_limit_l_max 17
_diffrn_reflns_limit_l_min -16
_diffrn_reflns_number 23881
_diffrn_reflns_point_group_measured_fraction_full 0.998
_diffrn_reflns_point_group_measured_fraction_max 0.998
_diffrn_reflns_theta_full 25.242
_diffrn_reflns_theta_max 27.000
_diffrn_reflns_theta_min 3.063
_exptl_absorpt_coefficient_mu 3.063
_exptl_absorpt_correction_T_max 1.000
_exptl_absorpt_correction_T_min 0.803
_exptl_absorpt_correction_type empirical
_exptl_absorpt_process_details 'CrystalClear, Rigaku MSC, 2005'
_exptl_crystal_colour yellow
_exptl_crystal_density_diffrn 1.706
_exptl_crystal_description parallelepiped
_exptl_crystal_F_000 690
_exptl_crystal_size_max 0.32
_exptl_crystal_size_mid 0.18
_exptl_crystal_size_min 0.15
_platon_squeeze_details
;
The unit cell contains 2 methanol solvent molecules which 
have been treated as a diffuse contribution to the overall
scattering without specific  atom positions by SQUEEZE/PLATON.
;
_refine_diff_density_max 1.949
_refine_diff_density_min -0.992
_refine_diff_density_rms 0.105
_refine_ls_extinction_method none
_refine_ls_goodness_of_fit_ref 1.070
_refine_ls_hydrogen_treatment mixed
_refine_ls_matrix_type full
_refine_ls_number_parameters 375
_refine_ls_number_reflns 5946
_refine_ls_number_restraints 0
_refine_ls_restrained_S_all 1.070
_refine_ls_R_factor_all 0.0291
_refine_ls_R_factor_gt 0.0268
_refine_ls_shift/su_max 0.052
_refine_ls_shift/su_mean 0.003
_refine_ls_structure_factor_coef Fsqd
_refine_ls_weighting_details 'w=1/[\s^2^(Fo^2^)+(0.0497P)^2^+1.2121P] where P=(Fo^2^+2Fc^2^)/3'
_refine_ls_weighting_scheme calc
_refine_ls_wR_factor_gt 0.0740
_refine_ls_wR_factor_ref 0.0751
_reflns_Friedel_coverage 0.000
_reflns_number_gt 5538
_reflns_number_total 5946
_reflns_threshold_expression 'I > 2\s(I)'
_cod_data_source_file d2dt02921a2.cif
_cod_data_source_block COMPLEX1
_cod_database_code 7711671
_shelx_space_group_comment
;
The symmetry employed for this shelxl refinement is uniquely defined
by the following loop, which should always be used as a source of
symmetry information in preference to the above space-group names.
They are only intended as comments.
;
_shelxl_version_number 2014/6
_platon_squeeze_void_probe_radius 1.20

loop_
_space_group_symop_operation_xyz
'x, y, z'
'-x, -y, -z'

loop_
_atom_site_label
_atom_site_type_symbol
_atom_site_fract_x
_atom_site_fract_y
_atom_site_fract_z
_atom_site_U_iso_or_equiv
_atom_site_adp_type
_atom_site_occupancy
_atom_site_site_symmetry_order
_atom_site_calc_flag
_atom_site_refinement_flags_posn
_atom_site_refinement_flags_adp
_atom_site_refinement_flags_occupancy
_atom_site_disorder_assembly
_atom_site_disorder_group
Dy1 Dy 0.87318(2) 0.80938(2) 0.23469(2) 0.02089(6) Uani 1 1 d . . . . .
Cl1 Cl 0.62599(10) 0.89545(6) 0.14769(6) 0.02669(16) Uani 1 1 d . . . . .
Cl2 Cl 1.17180(11) 0.81409(7) 0.33709(6) 0.03029(17) Uani 1 1 d . . . . .
O1 O 0.7735(3) 0.65639(19) 0.11437(18) 0.0289(5) Uani 1 1 d . . . . .
O2 O 0.7075(3) 0.7991(2) 0.36522(18) 0.0298(5) Uani 1 1 d . . . . .
N1 N 0.6862(4) 0.4601(2) 0.0016(2) 0.0275(6) Uani 1 1 d . . . . .
N2 N 0.9782(4) 0.7025(2) 0.0125(2) 0.0244(6) Uani 1 1 d . . . . .
N3 N 1.0124(3) 0.7989(2) 0.07743(19) 0.0212(5) Uani 1 1 d . . . . .
N4 N 1.0511(3) 0.9845(2) 0.19522(19) 0.0210(5) Uani 1 1 d . . . . .
N5 N 0.8820(3) 0.9861(2) 0.34980(19) 0.0220(5) Uani 1 1 d . . . . .
N6 N 0.7922(4) 0.9821(2) 0.4309(2) 0.0246(6) Uani 1 1 d . . . . .
N7 N 0.6254(4) 0.9546(3) 0.5871(2) 0.0270(6) Uani 1 1 d . . . . .
C1 C 0.6204(5) 0.3651(3) -0.0541(3) 0.0297(7) Uani 1 1 d . . . . .
C2 C 0.6687(5) 0.3430(3) -0.1462(3) 0.0312(7) Uani 1 1 d . . . . .
C3 C 0.7879(5) 0.4175(3) -0.1781(3) 0.0327(8) Uani 1 1 d . . . . .
H3 H 0.8262 0.4019 -0.2405 0.039 Uiso 1 1 calc R U . . .
C4 C 0.8521(5) 0.5154(3) -0.1192(3) 0.0300(7) Uani 1 1 d . . . . .
H4 H 0.9325 0.5674 -0.1415 0.036 Uiso 1 1 calc R U . . .
C5 C 0.7979(4) 0.5356(3) -0.0288(2) 0.0246(6) Uani 1 1 d . . . . .
C6 C 0.8528(4) 0.6390(3) 0.0394(2) 0.0235(6) Uani 1 1 d . . . . .
C7 C 1.1201(4) 0.8750(3) 0.0528(2) 0.0216(6) Uani 1 1 d . . . . .
C8 C 1.2177(5) 0.8636(3) -0.0342(3) 0.0279(7) Uani 1 1 d . . . . .
C9 C 1.1392(4) 0.9813(3) 0.1163(2) 0.0217(6) Uani 1 1 d . . . . .
C10 C 1.2361(4) 1.0747(3) 0.0926(2) 0.0263(7) Uani 1 1 d . . . . .
C11 C 1.2391(5) 1.1742(3) 0.1506(3) 0.0273(7) Uani 1 1 d . . . . .
C12 C 1.1496(4) 1.1781(3) 0.2320(3) 0.0259(7) Uani 1 1 d . . . . .
C13 C 1.0576(4) 1.0810(3) 0.2527(2) 0.0213(6) Uani 1 1 d . . . . .
C14 C 0.9642(4) 1.0801(3) 0.3401(2) 0.0211(6) Uani 1 1 d . . . . .
C15 C 0.9716(4) 1.1835(3) 0.4097(3) 0.0282(7) Uani 1 1 d . . . . .
H15A H 1.0421 1.2435 0.3861 0.042 Uiso 1 1 calc R U . . .
H15B H 0.8587 1.2025 0.4144 0.042 Uiso 1 1 calc R U . . .
H15C H 1.0191 1.1720 0.4741 0.042 Uiso 1 1 calc R U . . .
C16 C 0.7106(4) 0.8829(3) 0.4292(2) 0.0237(6) Uani 1 1 d . . . . .
C17 C 0.6128(4) 0.8685(3) 0.5149(2) 0.0243(6) Uani 1 1 d . . . . .
C18 C 0.5163(5) 0.7716(3) 0.5253(3) 0.0328(8) Uani 1 1 d . . . . .
H18 H 0.5048 0.7105 0.4757 0.039 Uiso 1 1 calc R U . . .
C19 C 0.4356(5) 0.7642(4) 0.6099(3) 0.0407(9) Uani 1 1 d . . . . .
C20 C 0.4489(5) 0.8540(4) 0.6808(3) 0.0392(9) Uani 1 1 d . . . . .
C21 C 0.5443(5) 0.9487(3) 0.6670(3) 0.0345(8) Uani 1 1 d . . . . .
H21 H 0.5535 1.0114 0.7147 0.041 Uiso 1 1 calc R U . . .
O1M O 0.8652(4) 0.6245(2) 0.2886(2) 0.0359(6) Uani 1 1 d . . . . .
HO1M H 0.7940 0.5772 0.2542 0.043 Uiso 1 1 calc R U . . .
C1M C 0.8865(7) 0.5950(4) 0.3850(3) 0.0535(12) Uani 1 1 d . . . . .
H1MA H 0.9954 0.6306 0.4167 0.064 Uiso 1 1 calc R U . . .
H1MB H 0.8812 0.5150 0.3814 0.064 Uiso 1 1 calc R U . . .
H1MC H 0.7977 0.6191 0.4227 0.064 Uiso 1 1 calc R U . . .
Cl3 Cl 0.6002(2) 0.41415(10) 0.20383(9) 0.0617(4) Uani 1 1 d . . . . .
HN1 H 0.649(5) 0.470(3) 0.056(3) 0.024(10) Uiso 1 1 d . . . . .
HN7 H 0.684(4) 1.026(3) 0.580(3) 0.014(8) Uiso 1 1 d . . . . .
H1 H 0.546(6) 0.322(4) -0.026(3) 0.041(12) Uiso 1 1 d . . . . .
H2 H 0.618(6) 0.268(4) -0.187(3) 0.043(12) Uiso 1 1 d . . . . .
H8A H 1.189(6) 0.797(4) -0.070(4) 0.048(13) Uiso 1 1 d . . . . .
H8C H 1.175(6) 0.922(4) -0.075(3) 0.043(12) Uiso 1 1 d . . . . .
H8B H 1.338(5) 0.880(3) -0.013(3) 0.029(10) Uiso 1 1 d . . . . .
H10 H 1.308(6) 1.069(4) 0.033(3) 0.039(12) Uiso 1 1 d . . . . .
H11 H 1.308(7) 1.237(5) 0.142(4) 0.062(16) Uiso 1 1 d . . . . .
H12 H 1.156(4) 1.232(3) 0.270(3) 0.015(9) Uiso 1 1 d . . . . .
H19 H 0.378(7) 0.705(4) 0.617(4) 0.051(14) Uiso 1 1 d . . . . .
H20 H 0.407(6) 0.849(5) 0.741(4) 0.053(14) Uiso 1 1 d . . . . .

loop_
_atom_site_aniso_label
_atom_site_aniso_U_11
_atom_site_aniso_U_22
_atom_site_aniso_U_33
_atom_site_aniso_U_23
_atom_site_aniso_U_13
_atom_site_aniso_U_12
Dy1 0.02442(9) 0.01712(9) 0.01998(9) 0.00026(5) 0.00600(6) -0.00164(5)
Cl1 0.0272(4) 0.0269(4) 0.0254(4) 0.0031(3) 0.0045(3) 0.0010(3)
Cl2 0.0336(4) 0.0278(4) 0.0276(4) -0.0017(3) 0.0008(3) 0.0034(3)
O1 0.0314(13) 0.0212(11) 0.0315(13) -0.0031(9) 0.0113(10) -0.0044(9)
O2 0.0364(13) 0.0234(12) 0.0285(13) 0.0004(9) 0.0116(10) -0.0020(10)
N1 0.0282(14) 0.0233(14) 0.0300(16) -0.0012(11) 0.0040(12) 0.0035(11)
N2 0.0287(14) 0.0207(13) 0.0215(13) -0.0024(10) 0.0032(11) -0.0011(11)
N3 0.0245(13) 0.0197(12) 0.0178(12) -0.0009(10) 0.0032(10) -0.0004(10)
N4 0.0223(13) 0.0194(12) 0.0196(13) 0.0024(10) 0.0026(10) -0.0032(10)
N5 0.0238(13) 0.0226(13) 0.0187(12) 0.0004(10) 0.0042(10) 0.0006(10)
N6 0.0261(14) 0.0240(14) 0.0238(14) 0.0020(10) 0.0073(11) 0.0018(11)
N7 0.0294(15) 0.0308(15) 0.0223(14) 0.0035(11) 0.0056(11) 0.0078(12)
C1 0.0282(17) 0.0229(16) 0.0360(19) -0.0010(14) 0.0028(15) 0.0011(13)
C2 0.0324(18) 0.0225(16) 0.0353(19) -0.0060(14) 0.0009(15) 0.0008(14)
C3 0.041(2) 0.0274(17) 0.0280(18) -0.0046(13) 0.0087(15) 0.0025(15)
C4 0.0302(17) 0.0230(16) 0.0348(19) -0.0015(13) 0.0062(14) -0.0006(13)
C5 0.0253(15) 0.0194(15) 0.0271(16) -0.0014(12) -0.0010(13) 0.0018(12)
C6 0.0274(16) 0.0187(14) 0.0230(15) -0.0016(11) -0.0002(13) 0.0034(12)
C7 0.0227(15) 0.0245(15) 0.0173(14) 0.0028(11) 0.0032(12) 0.0019(12)
C8 0.0342(19) 0.0248(17) 0.0239(16) 0.0007(13) 0.0113(14) -0.0016(14)
C9 0.0223(15) 0.0235(15) 0.0183(14) 0.0034(11) 0.0016(12) -0.0004(12)
C10 0.0269(16) 0.0253(16) 0.0248(16) 0.0036(12) 0.0045(13) -0.0048(13)
C11 0.0314(17) 0.0234(16) 0.0255(16) 0.0054(13) 0.0042(14) -0.0054(13)
C12 0.0304(17) 0.0174(15) 0.0274(17) -0.0010(13) 0.0042(14) -0.0032(13)
C13 0.0222(15) 0.0200(14) 0.0200(15) 0.0005(11) 0.0017(12) -0.0012(12)
C14 0.0216(14) 0.0206(14) 0.0197(14) -0.0004(11) 0.0020(12) 0.0008(11)
C15 0.0291(17) 0.0236(16) 0.0289(17) -0.0060(13) 0.0062(14) -0.0014(13)
C16 0.0229(15) 0.0305(17) 0.0190(15) 0.0056(12) 0.0045(12) 0.0053(13)
C17 0.0220(15) 0.0279(16) 0.0248(16) 0.0064(12) 0.0050(13) 0.0054(13)
C18 0.0299(18) 0.0308(18) 0.038(2) 0.0085(15) 0.0064(15) 0.0013(14)
C19 0.0306(19) 0.046(2) 0.048(2) 0.0266(19) 0.0053(17) -0.0016(17)
C20 0.0312(19) 0.064(3) 0.0272(19) 0.0156(18) 0.0100(15) 0.0123(18)
C21 0.0332(19) 0.048(2) 0.0245(17) 0.0033(15) 0.0051(14) 0.0129(16)
O1M 0.0464(16) 0.0257(13) 0.0343(14) 0.0051(10) 0.0064(12) -0.0025(11)
C1M 0.077(3) 0.040(2) 0.045(2) 0.0175(19) 0.005(2) 0.002(2)
Cl3 0.0924(10) 0.0437(6) 0.0418(6) 0.0050(5) 0.0165(6) -0.0221(6)

loop_
_atom_type_symbol
_atom_type_description
_atom_type_scat_dispersion_real
_atom_type_scat_dispersion_imag
_atom_type_scat_source
C C 0.0033 0.0016 'International Tables Vol C Tables 4.2.6.8 and 6.1.1.4'
H H 0.0000 0.0000 'International Tables Vol C Tables 4.2.6.8 and 6.1.1.4'
N N 0.0061 0.0033 'International Tables Vol C Tables 4.2.6.8 and 6.1.1.4'
O O 0.0106 0.0060 'International Tables Vol C Tables 4.2.6.8 and 6.1.1.4'
Cl Cl 0.1484 0.1585 'International Tables Vol C Tables 4.2.6.8 and 6.1.1.4'
Dy Dy -0.1892 4.4098 'International Tables Vol C Tables 4.2.6.8 and 6.1.1.4'

loop_
_geom_angle_atom_site_label_1
_geom_angle_atom_site_label_2
_geom_angle_atom_site_label_3
_geom_angle
_geom_angle_site_symmetry_1
_geom_angle_site_symmetry_3
_geom_angle_publ_flag
O2 Dy1 O1 108.04(8) . . ?
O2 Dy1 O1M 70.75(9) . . ?
O1 Dy1 O1M 63.63(9) . . ?
O2 Dy1 N3 170.43(8) . . ?
O1 Dy1 N3 62.94(8) . . ?
O1M Dy1 N3 105.96(9) . . ?
O2 Dy1 N5 63.92(8) . . ?
O1 Dy1 N5 160.96(9) . . ?
O1M Dy1 N5 124.00(9) . . ?
N3 Dy1 N5 123.50(9) . . ?
O2 Dy1 N4 125.72(8) . . ?
O1 Dy1 N4 122.58(8) . . ?
O1M Dy1 N4 148.00(9) . . ?
N3 Dy1 N4 61.80(8) . . ?
N5 Dy1 N4 61.85(9) . . ?
O2 Dy1 Cl1 86.11(7) . . ?
O1 Dy1 Cl1 82.36(7) . . ?
O1M Dy1 Cl1 128.47(7) . . ?
N3 Dy1 Cl1 89.34(6) . . ?
N5 Dy1 Cl1 79.93(6) . . ?
N4 Dy1 Cl1 82.63(6) . . ?
O2 Dy1 Cl2 97.32(7) . . ?
O1 Dy1 Cl2 118.86(6) . . ?
O1M Dy1 Cl2 74.86(7) . . ?
N3 Dy1 Cl2 90.29(6) . . ?
N5 Dy1 Cl2 79.98(6) . . ?
N4 Dy1 Cl2 75.75(6) . . ?
Cl1 Dy1 Cl2 155.60(3) . . ?
C6 O1 Dy1 119.7(2) . . ?
C16 O2 Dy1 120.2(2) . . ?
C5 N1 C1 123.0(3) . . ?
C6 N2 N3 109.3(3) . . ?
C7 N3 N2 115.7(3) . . ?
C7 N3 Dy1 125.5(2) . . ?
N2 N3 Dy1 118.73(19) . . ?
C13 N4 C9 118.7(3) . . ?
C13 N4 Dy1 120.6(2) . . ?
C9 N4 Dy1 120.6(2) . . ?
C14 N5 N6 116.5(3) . . ?
C14 N5 Dy1 125.7(2) . . ?
N6 N5 Dy1 117.86(19) . . ?
C16 N6 N5 109.6(3) . . ?
C21 N7 C17 122.3(3) . . ?
N1 C1 C2 119.5(3) . . ?
C1 C2 C3 118.8(3) . . ?
C2 C3 C4 120.3(3) . . ?
C5 C4 C3 119.1(3) . . ?
N1 C5 C4 119.3(3) . . ?
N1 C5 C6 116.7(3) . . ?
C4 C5 C6 124.0(3) . . ?
O1 C6 N2 127.8(3) . . ?
O1 C6 C5 118.2(3) . . ?
N2 C6 C5 114.0(3) . . ?
N3 C7 C9 114.8(3) . . ?
N3 C7 C8 125.3(3) . . ?
C9 C7 C8 119.8(3) . . ?
N4 C9 C10 122.1(3) . . ?
N4 C9 C7 116.5(3) . . ?
C10 C9 C7 121.4(3) . . ?
C11 C10 C9 119.0(3) . . ?
C10 C11 C12 119.3(3) . . ?
C11 C12 C13 118.9(3) . . ?
N4 C13 C12 122.0(3) . . ?
N4 C13 C14 117.0(3) . . ?
C12 C13 C14 121.0(3) . . ?
N5 C14 C13 114.8(3) . . ?
N5 C14 C15 125.2(3) . . ?
C13 C14 C15 119.9(3) . . ?
O2 C16 N6 128.3(3) . . ?
O2 C16 C17 117.5(3) . . ?
N6 C16 C17 114.1(3) . . ?
N7 C17 C18 119.0(3) . . ?
N7 C17 C16 118.1(3) . . ?
C18 C17 C16 122.9(3) . . ?
C17 C18 C19 118.9(4) . . ?
C20 C19 C18 120.5(4) . . ?
C21 C20 C19 118.6(4) . . ?
N7 C21 C20 120.8(4) . . ?
C1M O1M Dy1 129.6(3) . . ?

loop_
_geom_bond_atom_site_label_1
_geom_bond_atom_site_label_2
_geom_bond_distance
_geom_bond_site_symmetry_2
_geom_bond_publ_flag
Dy1 O2 2.342(2) . ?
Dy1 O1 2.382(2) . ?
Dy1 O1M 2.486(3) . ?
Dy1 N3 2.531(3) . ?
Dy1 N5 2.542(3) . ?
Dy1 N4 2.581(3) . ?
Dy1 Cl1 2.6674(8) . ?
Dy1 Cl2 2.7037(9) . ?
O1 C6 1.276(4) . ?
O2 C16 1.280(4) . ?
N1 C5 1.343(5) . ?
N1 C1 1.350(4) . ?
N2 C6 1.307(4) . ?
N2 N3 1.392(4) . ?
N3 C7 1.293(4) . ?
N4 C13 1.349(4) . ?
N4 C9 1.352(4) . ?
N5 C14 1.290(4) . ?
N5 N6 1.390(4) . ?
N6 C16 1.313(4) . ?
N7 C21 1.336(5) . ?
N7 C17 1.362(4) . ?
C1 C2 1.374(5) . ?
C2 C3 1.381(5) . ?
C3 C4 1.395(5) . ?
C4 C5 1.367(5) . ?
C5 C6 1.495(4) . ?
C7 C9 1.478(4) . ?
C7 C8 1.497(4) . ?
C9 C10 1.398(4) . ?
C10 C11 1.385(5) . ?
C11 C12 1.388(5) . ?
C12 C13 1.402(4) . ?
C13 C14 1.479(4) . ?
C14 C15 1.502(4) . ?
C16 C17 1.495(5) . ?
C17 C18 1.373(5) . ?
C18 C19 1.394(6) . ?
C19 C20 1.383(7) . ?
C20 C21 1.359(6) . ?
O1M C1M 1.434(5) . ?

loop_
_platon_squeeze_void_nr
_platon_squeeze_void_average_x
_platon_squeeze_void_average_y
_platon_squeeze_void_average_z
_platon_squeeze_void_volume
_platon_squeeze_void_count_electrons
_platon_squeeze_void_content
1 0.500 0.500 0.500 114 31 ' '
